data_2229972
loop_
_publ_author_name
'Lu, Yan-Mei'
'Le, Xue-Yi'

_publ_section_title
;
 <i>catena</i>-Poly[[[[2-(2-pyridyl-\k<i>N</i>)-1<i>H</i>-benzimidazole-\k<i>N</i>^3^]copper(II)]-\m-<small>L</small>-methioninato-\k^3^<i>N</i>,<i>O</i>:<i>O</i>']
 perchlorate]
;
_journal_coeditor_code FF2004
_journal_issue 5
_journal_name_full 'Acta Crystallographica Section E'
_journal_page_first m642
_journal_page_last m643
_journal_paper_doi 10.1107/S1600536811014000
_journal_volume 67
_journal_year 2011
_chemical_formula_iupac '[Cu (C5 H10 N O2 S) (C12 H9 N3)] Cl O4'
_chemical_formula_moiety 'C17 H19 Cu N4 O2 S +, Cl O4 -'
_chemical_formula_sum 'C17 H19 Cl Cu N4 O6 S'
_chemical_formula_weight 506.41
_chemical_name_systematic
;
<i>catena</i>-Poly[[[[2-(2-pyridyl-\k<i>N</i>)-1<i>H</i>-benzimidazole-
\k<i>N</i>^3^]copper(II)]-\m-L-methioninato-\k^3^<i>N</i>,<i>O</i>:<i>O</i>']
perchlorate]
;
_space_group_IT_number 19
_symmetry_cell_setting orthorhombic
_symmetry_space_group_name_Hall 'P 2ac 2ab'
_symmetry_space_group_name_H-M 'P 21 21 21'
_atom_sites_solution_hydrogens geom
_atom_sites_solution_primary direct
_atom_sites_solution_secondary difmap
_audit_creation_method SHELXL-97
_cell_angle_alpha 90.00
_cell_angle_beta 90.00
_cell_angle_gamma 90.00
_cell_formula_units_Z 4
_cell_length_a 6.9718(4)
_cell_length_b 11.8902(6)
_cell_length_c 24.7024(13)
_cell_measurement_reflns_used 5099
_cell_measurement_temperature 293(2)
_cell_measurement_theta_max 26.47
_cell_measurement_theta_min 2.38
_cell_volume 2047.73(19)
_computing_cell_refinement 'SAINT-Plus (Bruker, 2003)'
_computing_data_collection 'SMART (Bruker, 2001)'
_computing_data_reduction 'SAINT-Plus (Bruker, 2003)'
_computing_molecular_graphics 'ORTEP-3 (Farrugia, 1997)'
_computing_publication_material 'SHELXTL (Sheldrick, 2008)'
_computing_structure_refinement 'SHELXTL (Sheldrick, 2008)'
_computing_structure_solution 'SHELXTL (Sheldrick, 2008)'
_diffrn_ambient_temperature 293(2)
_diffrn_measured_fraction_theta_full 0.990
_diffrn_measured_fraction_theta_max 0.990
_diffrn_measurement_device_type 'Bruker SMART 1000 CCD'
_diffrn_measurement_method \w
_diffrn_radiation_monochromator graphite
_diffrn_radiation_type MoK\a
_diffrn_radiation_wavelength 0.71073
_diffrn_reflns_av_R_equivalents 0.0345
_diffrn_reflns_av_sigmaI/netI 0.0494
_diffrn_reflns_limit_h_max 8
_diffrn_reflns_limit_h_min -6
_diffrn_reflns_limit_k_max 14
_diffrn_reflns_limit_k_min -15
_diffrn_reflns_limit_l_max 31
_diffrn_reflns_limit_l_min -30
_diffrn_reflns_number 12781
_diffrn_reflns_theta_full 27.07
_diffrn_reflns_theta_max 27.07
_diffrn_reflns_theta_min 1.65
_diffrn_standards_number 0
_exptl_absorpt_coefficient_mu 1.342
_exptl_absorpt_correction_T_max 0.8449
_exptl_absorpt_correction_T_min 0.5834
_exptl_absorpt_correction_type multi-scan
_exptl_absorpt_process_details '(SADABS; Sheldrick, 1996)'
_exptl_crystal_colour blue
_exptl_crystal_density_diffrn 1.643
_exptl_crystal_density_method 'not measured'
_exptl_crystal_description block
_exptl_crystal_F_000 1036
_exptl_crystal_size_max 0.45
_exptl_crystal_size_mid 0.35
_exptl_crystal_size_min 0.13
_refine_diff_density_max 0.447
_refine_diff_density_min -0.280
_refine_ls_abs_structure_details 'Flack (1983), 1874 Friedel pairs'
_refine_ls_abs_structure_Flack -0.001(17)
_refine_ls_extinction_method none
_refine_ls_goodness_of_fit_ref 1.050
_refine_ls_hydrogen_treatment constr
_refine_ls_matrix_type full
_refine_ls_number_parameters 272
_refine_ls_number_reflns 4464
_refine_ls_number_restraints 0
_refine_ls_restrained_S_all 1.050
_refine_ls_R_factor_all 0.0599
_refine_ls_R_factor_gt 0.0418
_refine_ls_shift/su_max 0.001
_refine_ls_shift/su_mean 0.000
_refine_ls_structure_factor_coef Fsqd
_refine_ls_weighting_details 'calc w=1/[\s^2^(Fo^2^)+(0.0626P)^2^+0.0000P] where P=(Fo^2^+2Fc^2^)/3'
_refine_ls_weighting_scheme calc
_refine_ls_wR_factor_gt 0.1026
_refine_ls_wR_factor_ref 0.1109
_reflns_number_gt 3557
_reflns_number_total 4464
_reflns_threshold_expression I>2\s(I)
_cod_data_source_file ff2004.cif
_cod_data_source_block I
_cod_database_code 2229972
_cod_database_fobs_code 2229972

loop_
_symmetry_equiv_pos_as_xyz
'x, y, z'
'-x+1/2, -y, z+1/2'
'-x, y+1/2, -z+1/2'
'x+1/2, -y+1/2, -z'

loop_
_atom_site_type_symbol
_atom_site_label
_atom_site_fract_x
_atom_site_fract_y
_atom_site_fract_z
_atom_site_U_iso_or_equiv
_atom_site_adp_type
_atom_site_calc_flag
_atom_site_refinement_flags
_atom_site_occupancy
_atom_site_symmetry_multiplicity
_atom_site_disorder_assembly
_atom_site_disorder_group
Cu Cu1 0.03097(7) 0.92990(4) 1.007152(16) 0.03414(14) Uani d . 1 1 . .
S S1 0.1487(2) 0.72711(14) 0.75829(5) 0.0695(4) Uani d . 1 1 . .
C C1 0.0206(6) 1.1839(3) 0.96479(14) 0.0319(8) Uani d . 1 1 . .
C C2 0.0198(7) 1.1840(3) 0.90774(15) 0.0422(10) Uani d . 1 1 . .
H H2 0.0161 1.1176 0.8879 0.051 Uiso calc R 1 1 . .
C C3 0.0246(7) 1.2888(4) 0.88271(16) 0.0517(11) Uani d . 1 1 . .
H H3 0.0244 1.2923 0.8451 0.062 Uiso calc R 1 1 . .
C C4 0.0297(7) 1.3874(4) 0.91190(17) 0.0496(11) Uani d . 1 1 . .
H H4 0.0311 1.4552 0.8932 0.060 Uiso calc R 1 1 . .
C C5 0.0329(7) 1.3900(3) 0.96696(16) 0.0444(10) Uani d . 1 1 . .
H H5 0.0390 1.4573 0.9861 0.053 Uiso calc R 1 1 . .
C C6 0.0265(5) 1.2874(3) 0.99268(14) 0.0348(8) Uani d . 1 1 . .
C C7 0.0303(6) 1.1451(3) 1.04985(14) 0.0324(8) Uani d . 1 1 . .
C C8 0.0452(6) 1.0774(3) 1.09845(13) 0.0334(8) Uani d . 1 1 . .
C C9 0.0441(7) 1.1167(4) 1.15117(15) 0.0463(10) Uani d . 1 1 . .
H H9 0.0334 1.1933 1.1584 0.056 Uiso calc R 1 1 . .
C C10 0.0590(8) 1.0405(4) 1.19261(16) 0.0557(13) Uani d . 1 1 . .
H H10 0.0574 1.0646 1.2284 0.067 Uiso calc R 1 1 . .
C C11 0.0767(6) 0.9258(4) 1.18046(17) 0.0496(11) Uani d . 1 1 . .
H H11 0.0878 0.8729 1.2080 0.059 Uiso calc R 1 1 . .
C C12 0.0774(6) 0.8931(4) 1.12754(16) 0.0416(10) Uani d . 1 1 . .
H H12 0.0885 0.8169 1.1196 0.050 Uiso calc R 1 1 . .
C C14 0.1548(5) 0.7221(3) 0.97297(14) 0.0312(8) Uani d . 1 1 . .
C C15 0.0420(6) 0.7667(3) 0.92357(13) 0.0318(8) Uani d . 1 1 . .
H H15 -0.0844 0.7307 0.9240 0.038 Uiso calc R 1 1 . .
C C16 0.1402(6) 0.7342(3) 0.87040(15) 0.0374(9) Uani d . 1 1 . .
H H16A 0.2677 0.7667 0.8697 0.045 Uiso calc R 1 1 . .
H H16B 0.1543 0.6530 0.8692 0.045 Uiso calc R 1 1 . .
C C17 0.0311(7) 0.7726(4) 0.81999(15) 0.0542(11) Uani d . 1 1 . .
H H17A 0.0217 0.8540 0.8201 0.065 Uiso calc R 1 1 . .
H H17B -0.0980 0.7423 0.8210 0.065 Uiso calc R 1 1 . .
C C18 0.0818(9) 0.5877(5) 0.7533(2) 0.088(2) Uani d . 1 1 . .
H H18A 0.0984 0.5516 0.7878 0.132 Uiso calc R 1 1 . .
H H18B 0.1602 0.5508 0.7268 0.132 Uiso calc R 1 1 . .
H H18C -0.0504 0.5831 0.7427 0.132 Uiso calc R 1 1 . .
N N1 0.0205(4) 1.0973(2) 1.00175(11) 0.0331(7) Uani d . 1 1 . .
N N2 0.0307(5) 1.2578(2) 1.04683(12) 0.0381(8) Uani d . 1 1 . .
H H2A 0.0330 1.3035 1.0738 0.046 Uiso calc R 1 1 . .
N N3 0.0626(5) 0.9665(3) 1.08662(12) 0.0359(8) Uani d . 1 1 . .
N N4 0.0118(5) 0.8879(2) 0.92955(11) 0.0348(7) Uani d . 1 1 . .
H H4A -0.1048 0.9066 0.9167 0.042 Uiso calc R 1 1 . .
H H4B 0.1005 0.9257 0.9103 0.042 Uiso calc R 1 1 . .
O O1 0.1548(4) 0.7856(2) 1.01441(10) 0.0413(6) Uani d . 1 1 . .
O O2 0.2326(4) 0.6305(2) 0.96999(10) 0.0381(6) Uani d . 1 1 . .
Cl Cl1 0.50122(15) 0.99416(8) 0.86259(4) 0.0468(3) Uani d . 1 1 . .
O O3 0.5967(8) 1.0975(4) 0.8603(2) 0.122(2) Uani d . 1 1 . .
O O4 0.4179(8) 0.9815(5) 0.91477(17) 0.1137(18) Uani d . 1 1 . .
O O5 0.6217(8) 0.9044(4) 0.8494(3) 0.129(2) Uani d . 1 1 . .
O O6 0.3501(8) 0.9903(5) 0.8275(2) 0.131(2) Uani d . 1 1 . .

loop_
_atom_site_aniso_label
_atom_site_aniso_U_11
_atom_site_aniso_U_22
_atom_site_aniso_U_33
_atom_site_aniso_U_12
_atom_site_aniso_U_13
_atom_site_aniso_U_23
Cu1 0.0428(3) 0.0279(2) 0.0317(2) 0.0028(2) -0.00370(19) -0.00388(17)
S1 0.0851(10) 0.0913(10) 0.0322(6) -0.0032(8) 0.0089(6) 0.0012(6)
C1 0.027(2) 0.0314(18) 0.0379(19) -0.0007(17) -0.0005(16) 0.0032(14)
C2 0.054(3) 0.039(2) 0.0336(18) 0.000(2) -0.003(2) -0.0036(15)
C3 0.059(3) 0.059(3) 0.038(2) 0.001(3) 0.000(2) 0.0104(19)
C4 0.058(3) 0.037(2) 0.054(2) -0.005(2) -0.005(2) 0.0116(18)
C5 0.051(3) 0.034(2) 0.049(2) 0.000(2) -0.003(2) 0.0010(17)
C6 0.0326(19) 0.0346(18) 0.0371(18) -0.0026(16) -0.0004(18) -0.0024(15)
C7 0.036(2) 0.0275(18) 0.0336(17) -0.0022(17) -0.0004(17) -0.0055(14)
C8 0.038(2) 0.0324(19) 0.0299(17) -0.0007(19) -0.0018(15) 0.0003(15)
C9 0.063(3) 0.043(2) 0.033(2) -0.006(2) -0.001(2) -0.0032(16)
C10 0.070(3) 0.071(3) 0.0260(19) -0.005(3) -0.004(2) -0.0060(19)
C11 0.052(3) 0.061(3) 0.036(2) -0.005(2) -0.0026(18) 0.012(2)
C12 0.046(3) 0.037(2) 0.042(2) -0.0045(18) -0.0055(18) 0.0031(17)
C14 0.029(2) 0.033(2) 0.0317(18) -0.0037(17) -0.0008(15) -0.0006(16)
C15 0.030(2) 0.0342(19) 0.0311(17) 0.0000(17) 0.0007(16) -0.0035(14)
C16 0.044(2) 0.035(2) 0.0331(19) 0.0027(18) 0.0022(18) -0.0028(16)
C17 0.058(3) 0.069(3) 0.035(2) 0.009(3) 0.003(2) -0.003(2)
C18 0.085(4) 0.101(5) 0.079(4) -0.011(4) 0.012(3) -0.048(4)
N1 0.0377(17) 0.0278(14) 0.0338(15) -0.0007(12) -0.0022(15) -0.0062(11)
N2 0.047(2) 0.0325(17) 0.0349(15) -0.0035(16) 0.0007(16) -0.0084(12)
N3 0.0364(19) 0.0374(18) 0.0337(16) -0.0019(14) -0.0039(14) 0.0003(13)
N4 0.041(2) 0.0294(15) 0.0340(15) 0.0083(15) -0.0022(15) -0.0002(12)
O1 0.0508(17) 0.0385(15) 0.0347(14) 0.0131(13) -0.0099(13) -0.0016(12)
O2 0.0432(16) 0.0257(14) 0.0453(16) 0.0071(12) -0.0008(12) -0.0022(12)
Cl1 0.0479(6) 0.0444(5) 0.0481(5) -0.0055(5) 0.0044(5) -0.0133(4)
O3 0.154(5) 0.079(3) 0.132(4) -0.063(3) 0.073(3) -0.055(3)
O4 0.129(4) 0.148(4) 0.064(3) -0.044(4) 0.026(3) -0.013(3)
O5 0.120(4) 0.074(3) 0.192(6) 0.029(3) 0.052(4) -0.022(3)
O6 0.104(4) 0.176(5) 0.114(4) 0.002(4) -0.042(3) -0.016(4)

loop_
_atom_type_symbol
_atom_type_description
_atom_type_scat_dispersion_real
_atom_type_scat_dispersion_imag
_atom_type_scat_source
C C 0.0033 0.0016 'International Tables Vol C Tables 4.2.6.8 and 6.1.1.4'
H H 0.0000 0.0000 'International Tables Vol C Tables 4.2.6.8 and 6.1.1.4'
N N 0.0061 0.0033 'International Tables Vol C Tables 4.2.6.8 and 6.1.1.4'
O O 0.0106 0.0060 'International Tables Vol C Tables 4.2.6.8 and 6.1.1.4'
S S 0.1246 0.1234 'International Tables Vol C Tables 4.2.6.8 and 6.1.1.4'
Cl Cl 0.1484 0.1585 'International Tables Vol C Tables 4.2.6.8 and 6.1.1.4'
Cu Cu 0.3201 1.2651 'International Tables Vol C Tables 4.2.6.8 and 6.1.1.4'

loop_
_geom_angle_atom_site_label_1
_geom_angle_atom_site_label_2
_geom_angle_atom_site_label_3
_geom_angle_site_symmetry_1
_geom_angle_site_symmetry_3
_geom_angle
_geom_angle_publ_flag
O1 Cu1 N4 . . 84.05(11) ?
O1 Cu1 N1 . . 155.45(13) ?
N4 Cu1 N1 . . 100.58(11) ?
O1 Cu1 N3 . . 92.99(12) ?
N4 Cu1 N3 . . 176.82(14) ?
N1 Cu1 N3 . . 81.63(12) ?
O1 Cu1 O2 . 4_467 96.06(11) ?
N4 Cu1 O2 . 4_467 95.67(12) ?
N1 Cu1 O2 . 4_467 107.33(11) ?
N3 Cu1 O2 . 4_467 85.79(11) ?
C18 S1 C17 . . 102.9(3) ?
N1 C1 C2 . . 131.6(3) ?
N1 C1 C6 . . 109.2(3) ?
C2 C1 C6 . . 119.2(3) ?
C3 C2 C1 . . 116.4(4) ?
C3 C2 H2 . . 121.8 ?
C1 C2 H2 . . 121.8 ?
C4 C3 C2 . . 122.0(4) ?
C4 C3 H3 . . 119.0 ?
C2 C3 H3 . . 119.0 ?
C5 C4 C3 . . 122.9(4) ?
C5 C4 H4 . . 118.5 ?
C3 C4 H4 . . 118.5 ?
C4 C5 C6 . . 116.1(4) ?
C4 C5 H5 . . 121.9 ?
C6 C5 H5 . . 121.9 ?
C5 C6 N2 . . 132.1(3) ?
C5 C6 C1 . . 123.3(3) ?
N2 C6 C1 . . 104.6(3) ?
N1 C7 N2 . . 112.4(3) ?
N1 C7 C8 . . 120.7(3) ?
N2 C7 C8 . . 126.9(3) ?
N3 C8 C9 . . 122.1(3) ?
N3 C8 C7 . . 111.6(3) ?
C9 C8 C7 . . 126.3(3) ?
C10 C9 C8 . . 118.6(4) ?
C10 C9 H9 . . 120.7 ?
C8 C9 H9 . . 120.7 ?
C9 C10 C11 . . 119.3(4) ?
C9 C10 H10 . . 120.3 ?
C11 C10 H10 . . 120.3 ?
C12 C11 C10 . . 118.9(4) ?
C12 C11 H11 . . 120.6 ?
C10 C11 H11 . . 120.6 ?
N3 C12 C11 . . 122.5(4) ?
N3 C12 H12 . . 118.8 ?
C11 C12 H12 . . 118.8 ?
O2 C14 O1 . . 125.4(3) ?
O2 C14 C15 . . 119.0(3) ?
O1 C14 C15 . . 115.6(3) ?
N4 C15 C16 . . 113.6(3) ?
N4 C15 C14 . . 109.4(3) ?
C16 C15 C14 . . 111.3(3) ?
N4 C15 H15 . . 107.4 ?
C16 C15 H15 . . 107.4 ?
C14 C15 H15 . . 107.4 ?
C17 C16 C15 . . 113.6(4) ?
C17 C16 H16A . . 108.8 ?
C15 C16 H16A . . 108.8 ?
C17 C16 H16B . . 108.8 ?
C15 C16 H16B . . 108.8 ?
H16A C16 H16B . . 107.7 ?
C16 C17 S1 . . 111.8(3) ?
C16 C17 H17A . . 109.3 ?
S1 C17 H17A . . 109.3 ?
C16 C17 H17B . . 109.3 ?
S1 C17 H17B . . 109.3 ?
H17A C17 H17B . . 107.9 ?
S1 C18 H18A . . 109.5 ?
S1 C18 H18B . . 109.5 ?
H18A C18 H18B . . 109.5 ?
S1 C18 H18C . . 109.5 ?
H18A C18 H18C . . 109.5 ?
H18B C18 H18C . . 109.5 ?
C7 N1 C1 . . 105.9(3) ?
C7 N1 Cu1 . . 111.6(2) ?
C1 N1 Cu1 . . 142.2(2) ?
C7 N2 C6 . . 107.9(3) ?
C7 N2 H2A . . 126.0 ?
C6 N2 H2A . . 126.0 ?
C12 N3 C8 . . 118.5(3) ?
C12 N3 Cu1 . . 126.9(3) ?
C8 N3 Cu1 . . 114.1(2) ?
C15 N4 Cu1 . . 109.6(2) ?
C15 N4 H4A . . 109.8 ?
Cu1 N4 H4A . . 109.8 ?
C15 N4 H4B . . 109.8 ?
Cu1 N4 H4B . . 109.8 ?
H4A N4 H4B . . 108.2 ?
C14 O1 Cu1 . . 116.9(2) ?
C14 O2 Cu1 . 4_567 132.4(2) ?
O6 Cl1 O5 . . 106.9(4) ?
O6 Cl1 O3 . . 111.8(4) ?
O5 Cl1 O3 . . 112.1(3) ?
O6 Cl1 O4 . . 104.9(3) ?
O5 Cl1 O4 . . 112.1(4) ?
O3 Cl1 O4 . . 108.9(3) ?

loop_
_geom_bond_atom_site_label_1
_geom_bond_atom_site_label_2
_geom_bond_site_symmetry_2
_geom_bond_distance
_geom_bond_publ_flag
Cu1 O2 4_467 2.272(3) yes
Cu1 O1 . 1.929(3) yes
Cu1 N1 . 1.996(2) yes
Cu1 N3 . 2.023(3) yes
Cu1 N4 . 1.985(3) yes
S1 C18 . 1.727(6) ?
S1 C17 . 1.813(4) ?
C1 N1 . 1.377(4) ?
C1 C2 . 1.409(5) ?
C1 C6 . 1.410(5) ?
C2 C3 . 1.391(6) ?
C2 H2 . 0.9300 ?
C3 C4 . 1.377(6) ?
C3 H3 . 0.9300 ?
C4 C5 . 1.360(6) ?
C4 H4 . 0.9300 ?
C5 C6 . 1.377(5) ?
C5 H5 . 0.9300 ?
C6 N2 . 1.383(4) ?
C7 N1 . 1.319(4) ?
C7 N2 . 1.341(4) ?
C7 C8 . 1.449(5) ?
C8 N3 . 1.356(5) ?
C8 C9 . 1.384(5) ?
C9 C10 . 1.372(6) ?
C9 H9 . 0.9300 ?
C10 C11 . 1.401(6) ?
C10 H10 . 0.9300 ?
C11 C12 . 1.364(6) ?
C11 H11 . 0.9300 ?
C12 N3 . 1.339(5) ?
C12 H12 . 0.9300 ?
C14 O2 . 1.220(4) ?
C14 O1 . 1.272(4) ?
C14 C15 . 1.546(5) ?
C15 N4 . 1.464(4) ?
C15 C16 . 1.531(5) ?
C15 H15 . 0.9800 ?
C16 C17 . 1.529(6) ?
C16 H16A . 0.9700 ?
C16 H16B . 0.9700 ?
C17 H17A . 0.9700 ?
C17 H17B . 0.9700 ?
C18 H18A . 0.9600 ?
C18 H18B . 0.9600 ?
C18 H18C . 0.9600 ?
N2 H2A . 0.8600 ?
N4 H4A . 0.9000 ?
N4 H4B . 0.9000 ?
O2 Cu1 4_567 2.272(3) yes
Cl1 O6 . 1.365(5) ?
Cl1 O5 . 1.397(4) ?
Cl1 O3 . 1.399(4) ?
Cl1 O4 . 1.422(4) ?

loop_
_geom_hbond_atom_site_label_D
_geom_hbond_atom_site_label_H
_geom_hbond_atom_site_label_A
_geom_hbond_site_symmetry_A
_geom_hbond_distance_DH
_geom_hbond_distance_HA
_geom_hbond_distance_DA
_geom_hbond_angle_DHA
N2 H2a O3 4_477 0.86 2.06 2.904(6) 168
N4 H4a O5 1_455 0.90 2.53 3.370(7) 155
N4 H4b O4 . 0.90 2.31 3.064(7) 141

loop_
_geom_torsion_atom_site_label_1
_geom_torsion_atom_site_label_2
_geom_torsion_atom_site_label_3
_geom_torsion_atom_site_label_4
_geom_torsion_site_symmetry_1
_geom_torsion_site_symmetry_2
_geom_torsion_site_symmetry_3
_geom_torsion_site_symmetry_4
_geom_torsion
_geom_torsion_publ_flag
N1 C1 C2 C3 . . . . -178.6(4) ?
C6 C1 C2 C3 . . . . -0.1(6) ?
C1 C2 C3 C4 . . . . -0.1(7) ?
C2 C3 C4 C5 . . . . 0.9(8) ?
C3 C4 C5 C6 . . . . -1.4(8) ?
C4 C5 C6 N2 . . . . 178.6(5) ?
C4 C5 C6 C1 . . . . 1.2(6) ?
N1 C1 C6 C5 . . . . 178.3(4) ?
C2 C1 C6 C5 . . . . -0.5(6) ?
N1 C1 C6 N2 . . . . 0.3(4) ?
C2 C1 C6 N2 . . . . -178.5(4) ?
N1 C7 C8 N3 . . . . 4.9(6) ?
N2 C7 C8 N3 . . . . -172.9(4) ?
N1 C7 C8 C9 . . . . -175.5(4) ?
N2 C7 C8 C9 . . . . 6.7(7) ?
N3 C8 C9 C10 . . . . -0.7(7) ?
C7 C8 C9 C10 . . . . 179.8(4) ?
C8 C9 C10 C11 . . . . 0.6(7) ?
C9 C10 C11 C12 . . . . -0.4(7) ?
C10 C11 C12 N3 . . . . 0.3(7) ?
O2 C14 C15 N4 . . . . -163.0(3) ?
O1 C14 C15 N4 . . . . 18.2(5) ?
O2 C14 C15 C16 . . . . -36.7(5) ?
O1 C14 C15 C16 . . . . 144.5(3) ?
N4 C15 C16 C17 . . . . -58.1(5) ?
C14 C15 C16 C17 . . . . 178.0(3) ?
C15 C16 C17 S1 . . . . -177.8(3) ?
C18 S1 C17 C16 . . . . 78.7(4) ?
N2 C7 N1 C1 . . . . 2.0(5) ?
C8 C7 N1 C1 . . . . -176.1(4) ?
N2 C7 N1 Cu1 . . . . 177.7(3) ?
C8 C7 N1 Cu1 . . . . -0.5(5) ?
C2 C1 N1 C7 . . . . 177.2(5) ?
C6 C1 N1 C7 . . . . -1.4(4) ?
C2 C1 N1 Cu1 . . . . 3.9(8) ?
C6 C1 N1 Cu1 . . . . -174.8(3) ?
O1 Cu1 N1 C7 . . . . -81.3(4) ?
N4 Cu1 N1 C7 . . . . 179.7(3) ?
N3 Cu1 N1 C7 . . . . -2.6(3) ?
O2 Cu1 N1 C7 4_467 . . . 80.3(3) ?
O1 Cu1 N1 C1 . . . . 91.8(5) ?
N4 Cu1 N1 C1 . . . . -7.1(5) ?
N3 Cu1 N1 C1 . . . . 170.6(4) ?
O2 Cu1 N1 C1 4_467 . . . -106.6(4) ?
N1 C7 N2 C6 . . . . -1.9(5) ?
C8 C7 N2 C6 . . . . 176.1(4) ?
C5 C6 N2 C7 . . . . -176.9(5) ?
C1 C6 N2 C7 . . . . 0.9(5) ?
C11 C12 N3 C8 . . . . -0.4(6) ?
C11 C12 N3 Cu1 . . . . -172.4(3) ?
C9 C8 N3 C12 . . . . 0.6(6) ?
C7 C8 N3 C12 . . . . -179.8(4) ?
C9 C8 N3 Cu1 . . . . 173.6(3) ?
C7 C8 N3 Cu1 . . . . -6.8(4) ?
O1 Cu1 N3 C12 . . . . -26.3(4) ?
N1 Cu1 N3 C12 . . . . 177.7(4) ?
O2 Cu1 N3 C12 4_467 . . . 69.5(3) ?
O1 Cu1 N3 C8 . . . . 161.3(3) ?
N1 Cu1 N3 C8 . . . . 5.4(3) ?
O2 Cu1 N3 C8 4_467 . . . -102.8(3) ?
C16 C15 N4 Cu1 . . . . -147.4(3) ?
C14 C15 N4 Cu1 . . . . -22.4(4) ?
O1 Cu1 N4 C15 . . . . 17.0(3) ?
N1 Cu1 N4 C15 . . . . 172.6(3) ?
O2 Cu1 N4 C15 4_467 . . . -78.5(3) ?
O2 C14 O1 Cu1 . . . . 177.1(3) ?
C15 C14 O1 Cu1 . . . . -4.2(4) ?
N4 Cu1 O1 C14 . . . . -7.3(3) ?
N1 Cu1 O1 C14 . . . . -109.8(3) ?
N3 Cu1 O1 C14 . . . . 173.8(3) ?
O2 Cu1 O1 C14 4_467 . . . 87.8(3) ?
O1 C14 O2 Cu1 . . . 4_567 -48.0(5) ?
C15 C14 O2 Cu1 . . . 4_567 133.4(3) ?
